data_7125074
loop_
_publ_author_name
'Gao, Wen-Chao'
'Hu, Fei'
'Tian, Jun'
'Li, Xing'
'Wei, Wen-Long'
'Chang, Hong-Hong'

_publ_section_title
;
 Hypoiodite-catalysed oxidative cyclisation of Michael adducts of
 chalcones with 1,3-dicarbonyl compounds: a facile and versatile approach
 to substituted furans and cyclopropanes.
;
_journal_issue 89
_journal_name_full 'Chemical communications (Cambridge, England)'
_journal_page_first 13097
_journal_page_last 13100
_journal_paper_doi 10.1039/c6cc06624k
_journal_volume 52
_journal_year 2016
_chemical_formula_sum 'C26 H19 Cl O4'
_chemical_formula_weight 430.86
_space_group_crystal_system triclinic
_space_group_IT_number 2
_space_group_name_Hall '-P 1'
_space_group_name_H-M_alt 'P -1'
_atom_sites_solution_hydrogens geom
_audit_creation_method SHELXL-2014/7
_audit_update_record
;
2016-10-08 deposited with the CCDC.
2016-10-11 downloaded from the CCDC.
;
_cell_angle_alpha 79.9048(16)
_cell_angle_beta 82.4837(16)
_cell_angle_gamma 80.2931(16)
_cell_formula_units_Z 2
_cell_length_a 8.8081(4)
_cell_length_b 9.9881(5)
_cell_length_c 12.6194(6)
_cell_measurement_reflns_used 6244
_cell_measurement_temperature 293(2)
_cell_measurement_theta_max 27.42
_cell_measurement_theta_min 3.02
_cell_volume 1071.49(9)
_computing_structure_refinement 'SHELXL-2014/7 (Sheldrick, 2014)'
_diffrn_ambient_temperature 293(2)
_diffrn_measured_fraction_theta_full 0.997
_diffrn_measured_fraction_theta_max 0.997
_diffrn_measurement_device_type 'Bruker APEX-II CCD'
_diffrn_measurement_method '\f and \w scans'
_diffrn_radiation_type MoK\a
_diffrn_radiation_wavelength 0.71073
_diffrn_reflns_av_R_equivalents 0.0265
_diffrn_reflns_av_unetI/netI 0.0289
_diffrn_reflns_Laue_measured_fraction_full 0.997
_diffrn_reflns_Laue_measured_fraction_max 0.997
_diffrn_reflns_limit_h_max 10
_diffrn_reflns_limit_h_min -10
_diffrn_reflns_limit_k_max 11
_diffrn_reflns_limit_k_min -11
_diffrn_reflns_limit_l_max 15
_diffrn_reflns_limit_l_min -15
_diffrn_reflns_number 14454
_diffrn_reflns_point_group_measured_fraction_full 0.997
_diffrn_reflns_point_group_measured_fraction_max 0.997
_diffrn_reflns_theta_full 25.050
_diffrn_reflns_theta_max 25.050
_diffrn_reflns_theta_min 3.016
_exptl_absorpt_coefficient_mu 0.209
_exptl_absorpt_correction_type multi-scan
_exptl_absorpt_process_details SADABS
_exptl_crystal_colour colorless
_exptl_crystal_density_diffrn 1.335
_exptl_crystal_description block
_exptl_crystal_F_000 448
_exptl_crystal_size_max 0.150
_exptl_crystal_size_mid 0.130
_exptl_crystal_size_min 0.080
_exptl_transmission_factor_max 0.7457
_exptl_transmission_factor_min 0.7103
_refine_diff_density_max 0.198
_refine_diff_density_min -0.256
_refine_diff_density_rms 0.041
_refine_ls_extinction_method none
_refine_ls_goodness_of_fit_ref 1.021
_refine_ls_hydrogen_treatment constr
_refine_ls_matrix_type full
_refine_ls_number_parameters 290
_refine_ls_number_reflns 3790
_refine_ls_number_restraints 0
_refine_ls_restrained_S_all 1.021
_refine_ls_R_factor_all 0.0757
_refine_ls_R_factor_gt 0.0482
_refine_ls_shift/su_max 0.000
_refine_ls_shift/su_mean 0.000
_refine_ls_structure_factor_coef Fsqd
_refine_ls_weighting_details 'w=1/[\s^2^(Fo^2^)+(0.0613P)^2^+0.3525P] where P=(Fo^2^+2Fc^2^)/3'
_refine_ls_weighting_scheme calc
_refine_ls_wR_factor_gt 0.1131
_refine_ls_wR_factor_ref 0.1304
_reflns_Friedel_coverage 0.000
_reflns_number_gt 2661
_reflns_number_total 3790
_reflns_threshold_expression 'I > 2\s(I)'
_cod_data_source_file c6cc06624k2.cif
_cod_data_source_block 160612c
_cod_depositor_comments
;
The following automatic conversions were performed:

data item '_exptl_absorpt_correction_type' value 'Multi-scan' was
changed to 'multi-scan' in accordance with the
/home/saulius/struct/COD-crude-data/automatic-downloads/DataCite-retrospective/RSC/depositions/lib/dictionaries/cif_core.dic
dictionary named 'cif_core.dic' version 2.4.2 last updated on
2011-04-26.

Automatic conversion script
Id: cif_fix_values 6909 2019-04-08 15:41:33Z antanas 
;
_cod_database_code 7125074
_shelx_shelxl_version_number 2014/7
_shelx_space_group_comment
;
The symmetry employed for this shelxl refinement is uniquely defined
by the following loop, which should always be used as a source of
symmetry information in preference to the above space-group names.
They are only intended as comments.
;
_shelx_estimated_absorpt_t_min 0.969
_shelx_estimated_absorpt_t_max 0.983

loop_
_space_group_symop_operation_xyz
'x, y, z'
'-x, -y, -z'

loop_
_atom_site_label
_atom_site_type_symbol
_atom_site_fract_x
_atom_site_fract_y
_atom_site_fract_z
_atom_site_U_iso_or_equiv
_atom_site_adp_type
_atom_site_occupancy
_atom_site_site_symmetry_order
_atom_site_calc_flag
_atom_site_refinement_flags_posn
_atom_site_refinement_flags_adp
_atom_site_refinement_flags_occupancy
C1 C 0.7028(3) 0.3655(3) 0.08078(18) 0.0581(6) Uani 1 1 d . . .
H1 H 0.6001 0.4064 0.0912 0.070 Uiso 1 1 calc R U .
C2 C 0.7490(4) 0.2888(3) -0.0018(2) 0.0720(8) Uani 1 1 d . . .
H2 H 0.6776 0.2768 -0.0462 0.086 Uiso 1 1 calc R U .
C3 C 0.9006(4) 0.2303(3) -0.01780(19) 0.0697(7) Uani 1 1 d . . .
C4 C 1.0067(3) 0.2459(3) 0.0475(2) 0.0749(8) Uani 1 1 d . . .
H4 H 1.1095 0.2058 0.0361 0.090 Uiso 1 1 calc R U .
C5 C 0.9592(3) 0.3216(3) 0.1301(2) 0.0617(6) Uani 1 1 d . . .
H5 H 1.0310 0.3322 0.1748 0.074 Uiso 1 1 calc R U .
C6 C 0.8073(2) 0.3824(2) 0.14825(16) 0.0445(5) Uani 1 1 d . . .
C7 C 0.7622(2) 0.4574(2) 0.24109(16) 0.0420(5) Uani 1 1 d . . .
C8 C 0.7992(2) 0.4044(2) 0.34936(16) 0.0416(5) Uani 1 1 d . . .
C9 C 0.7449(2) 0.5055(2) 0.41108(16) 0.0416(5) Uani 1 1 d . . .
C10 C 0.6859(2) 0.5872(2) 0.24430(16) 0.0440(5) Uani 1 1 d . . .
C11 C 0.6199(3) 0.6973(2) 0.16265(17) 0.0488(5) Uani 1 1 d . . .
C12 C 0.5151(3) 0.8176(2) 0.19872(16) 0.0463(5) Uani 1 1 d . . .
C13 C 0.4049(3) 0.8031(2) 0.28702(18) 0.0532(6) Uani 1 1 d . . .
H13 H 0.3991 0.7170 0.3282 0.064 Uiso 1 1 calc R U .
C14 C 0.3039(3) 0.9157(3) 0.3140(2) 0.0652(7) Uani 1 1 d . . .
H14 H 0.2285 0.9048 0.3725 0.078 Uiso 1 1 calc R U .
C15 C 0.3134(3) 1.0440(3) 0.2555(2) 0.0718(7) Uani 1 1 d . . .
H15 H 0.2464 1.1201 0.2752 0.086 Uiso 1 1 calc R U .
C16 C 0.4220(4) 1.0593(2) 0.1678(2) 0.0724(8) Uani 1 1 d . . .
H16 H 0.4282 1.1461 0.1278 0.087 Uiso 1 1 calc R U .
C17 C 0.5220(3) 0.9473(2) 0.13857(19) 0.0599(6) Uani 1 1 d . . .
H17 H 0.5945 0.9585 0.0783 0.072 Uiso 1 1 calc R U .
C18 C 0.7373(2) 0.5201(2) 0.52528(16) 0.0422(5) Uani 1 1 d . . .
C19 C 0.8469(3) 0.4459(2) 0.59110(17) 0.0508(5) Uani 1 1 d . . .
H19 H 0.9273 0.3844 0.5634 0.061 Uiso 1 1 calc R U .
C20 C 0.8357(3) 0.4640(3) 0.69890(19) 0.0622(7) Uani 1 1 d . . .
H20 H 0.9089 0.4142 0.7432 0.075 Uiso 1 1 calc R U .
C21 C 0.7173(3) 0.5548(3) 0.7403(2) 0.0653(7) Uani 1 1 d . . .
H21 H 0.7105 0.5659 0.8125 0.078 Uiso 1 1 calc R U .
C22 C 0.6094(3) 0.6290(3) 0.67551(19) 0.0617(6) Uani 1 1 d . . .
H22 H 0.5293 0.6905 0.7036 0.074 Uiso 1 1 calc R U .
C23 C 0.6195(3) 0.6125(2) 0.56843(18) 0.0516(6) Uani 1 1 d . . .
H23 H 0.5465 0.6638 0.5246 0.062 Uiso 1 1 calc R U .
C24 C 0.8661(3) 0.2604(2) 0.38723(17) 0.0490(5) Uani 1 1 d . . .
C25 C 0.8476(4) 0.0287(3) 0.3780(3) 0.0845(9) Uani 1 1 d . . .
H25A H 0.9138 0.0015 0.3153 0.101 Uiso 1 1 calc R U .
H25B H 0.9080 0.0088 0.4394 0.101 Uiso 1 1 calc R U .
C26A C 0.7156(10) -0.0462(7) 0.4005(6) 0.098(2) Uani 0.7 1 d . . P
H26A H 0.6558 -0.0245 0.4662 0.148 Uiso 0.7 1 calc R U P
H26B H 0.7520 -0.1432 0.4084 0.148 Uiso 0.7 1 calc R U P
H26C H 0.6522 -0.0202 0.3417 0.148 Uiso 0.7 1 calc R U P
Cl1 Cl 0.95960(15) 0.13318(9) -0.12103(7) 0.1242(4) Uani 1 1 d . . .
O1 O 0.67480(16) 0.61745(13) 0.34771(10) 0.0446(4) Uani 1 1 d . . .
O2 O 0.6495(2) 0.68773(17) 0.06650(13) 0.0705(5) Uani 1 1 d . . .
O3 O 0.9763(2) 0.22451(18) 0.43723(17) 0.0893(7) Uani 1 1 d . . .
O4 O 0.78756(19) 0.17538(15) 0.35739(14) 0.0656(5) Uani 1 1 d . . .
C26B C 0.762(3) -0.046(2) 0.3380(16) 0.114(7) Uani 0.3 1 d . . P

loop_
_atom_site_aniso_label
_atom_site_aniso_U_11
_atom_site_aniso_U_22
_atom_site_aniso_U_33
_atom_site_aniso_U_23
_atom_site_aniso_U_13
_atom_site_aniso_U_12
C1 0.0559(14) 0.0638(15) 0.0551(14) -0.0063(12) -0.0196(11) -0.0025(11)
C2 0.095(2) 0.0685(17) 0.0589(15) -0.0114(13) -0.0354(15) -0.0088(15)
C3 0.103(2) 0.0571(15) 0.0476(14) -0.0135(11) -0.0175(14) 0.0057(14)
C4 0.0688(18) 0.0812(19) 0.0727(17) -0.0279(15) -0.0060(14) 0.0097(14)
C5 0.0526(15) 0.0724(16) 0.0645(15) -0.0245(13) -0.0136(12) -0.0019(12)
C6 0.0477(13) 0.0406(11) 0.0446(11) -0.0022(9) -0.0098(10) -0.0050(9)
C7 0.0399(11) 0.0408(11) 0.0449(11) -0.0031(9) -0.0085(9) -0.0053(9)
C8 0.0400(11) 0.0377(11) 0.0456(11) -0.0012(9) -0.0098(9) -0.0031(9)
C9 0.0405(11) 0.0367(11) 0.0457(11) 0.0026(9) -0.0106(9) -0.0052(9)
C10 0.0513(13) 0.0383(11) 0.0400(11) -0.0008(9) -0.0069(9) -0.0039(9)
C11 0.0562(14) 0.0426(12) 0.0446(12) 0.0030(9) -0.0102(10) -0.0052(10)
C12 0.0532(13) 0.0390(12) 0.0447(12) 0.0023(9) -0.0165(10) -0.0019(9)
C13 0.0509(13) 0.0468(13) 0.0579(14) 0.0057(10) -0.0122(11) -0.0056(10)
C14 0.0545(15) 0.0675(17) 0.0681(16) -0.0060(13) -0.0082(12) 0.0029(12)
C15 0.0752(18) 0.0574(16) 0.0780(18) -0.0122(14) -0.0190(16) 0.0134(13)
C16 0.098(2) 0.0380(13) 0.0752(18) 0.0075(12) -0.0238(16) 0.0027(13)
C17 0.0772(17) 0.0473(14) 0.0491(13) 0.0078(10) -0.0111(12) -0.0043(12)
C18 0.0449(12) 0.0396(11) 0.0430(11) 0.0006(9) -0.0081(9) -0.0131(9)
C19 0.0517(13) 0.0517(13) 0.0489(12) 0.0026(10) -0.0105(10) -0.0145(10)
C20 0.0670(17) 0.0715(17) 0.0517(14) 0.0079(12) -0.0215(12) -0.0271(14)
C21 0.0725(18) 0.0844(19) 0.0461(13) -0.0118(13) -0.0050(13) -0.0311(15)
C22 0.0634(16) 0.0695(16) 0.0561(14) -0.0175(12) 0.0007(12) -0.0182(13)
C23 0.0524(14) 0.0530(13) 0.0507(13) -0.0075(10) -0.0076(11) -0.0102(11)
C24 0.0505(13) 0.0415(12) 0.0525(12) -0.0028(10) -0.0122(11) 0.0005(10)
C25 0.103(2) 0.0364(14) 0.113(2) -0.0088(14) -0.0270(19) 0.0030(14)
C26A 0.122(6) 0.051(3) 0.131(6) 0.000(4) -0.039(5) -0.033(4)
Cl1 0.2067(11) 0.0918(6) 0.0700(5) -0.0413(4) -0.0392(6) 0.0386(6)
O1 0.0543(9) 0.0343(7) 0.0422(8) 0.0001(6) -0.0103(6) -0.0011(6)
O2 0.0987(14) 0.0590(11) 0.0431(9) 0.0014(7) -0.0076(9) 0.0087(9)
O3 0.0972(15) 0.0565(11) 0.1178(16) -0.0068(10) -0.0670(13) 0.0138(10)
O4 0.0676(11) 0.0355(8) 0.0950(13) -0.0018(8) -0.0294(9) -0.0043(7)
C26B 0.116(14) 0.088(11) 0.153(17) -0.062(13) -0.038(13) 0.010(9)

loop_
_atom_type_symbol
_atom_type_description
_atom_type_scat_dispersion_real
_atom_type_scat_dispersion_imag
_atom_type_scat_source
C C 0.0033 0.0016 'International Tables Vol C Tables 4.2.6.8 and 6.1.1.4'
H H 0.0000 0.0000 'International Tables Vol C Tables 4.2.6.8 and 6.1.1.4'
O O 0.0106 0.0060 'International Tables Vol C Tables 4.2.6.8 and 6.1.1.4'
Cl Cl 0.1484 0.1585 'International Tables Vol C Tables 4.2.6.8 and 6.1.1.4'

loop_
_geom_angle_atom_site_label_1
_geom_angle_atom_site_label_2
_geom_angle_atom_site_label_3
_geom_angle
C2 C1 C6 120.8(2)
C2 C1 H1 119.6
C6 C1 H1 119.6
C3 C2 C1 119.5(2)
C3 C2 H2 120.3
C1 C2 H2 120.3
C4 C3 C2 121.0(2)
C4 C3 Cl1 119.2(2)
C2 C3 Cl1 119.8(2)
C3 C4 C5 119.1(3)
C3 C4 H4 120.5
C5 C4 H4 120.5
C4 C5 C6 121.4(2)
C4 C5 H5 119.3
C6 C5 H5 119.3
C5 C6 C1 118.3(2)
C5 C6 C7 118.82(19)
C1 C6 C7 122.9(2)
C10 C7 C8 105.78(18)
C10 C7 C6 129.62(18)
C8 C7 C6 124.55(18)
C9 C8 C7 107.45(17)
C9 C8 C24 127.33(18)
C7 C8 C24 124.80(19)
O1 C9 C8 108.95(17)
O1 C9 C18 114.38(17)
C8 C9 C18 136.59(18)
C7 C10 O1 109.91(16)
C7 C10 C11 133.91(19)
O1 C10 C11 116.15(18)
O2 C11 C10 119.7(2)
O2 C11 C12 121.15(18)
C10 C11 C12 119.11(19)
C13 C12 C17 118.9(2)
C13 C12 C11 121.87(19)
C17 C12 C11 119.1(2)
C14 C13 C12 120.2(2)
C14 C13 H13 119.9
C12 C13 H13 119.9
C15 C14 C13 120.5(2)
C15 C14 H14 119.7
C13 C14 H14 119.7
C16 C15 C14 119.7(2)
C16 C15 H15 120.2
C14 C15 H15 120.2
C15 C16 C17 120.5(2)
C15 C16 H16 119.8
C17 C16 H16 119.8
C16 C17 C12 120.2(2)
C16 C17 H17 119.9
C12 C17 H17 119.9
C19 C18 C23 119.0(2)
C19 C18 C9 121.6(2)
C23 C18 C9 119.40(18)
C18 C19 C20 119.6(2)
C18 C19 H19 120.2
C20 C19 H19 120.2
C21 C20 C19 120.5(2)
C21 C20 H20 119.7
C19 C20 H20 119.7
C22 C21 C20 120.1(2)
C22 C21 H21 119.9
C20 C21 H21 119.9
C21 C22 C23 119.9(2)
C21 C22 H22 120.0
C23 C22 H22 120.0
C22 C23 C18 120.9(2)
C22 C23 H23 119.6
C18 C23 H23 119.6
O3 C24 O4 124.0(2)
O3 C24 C8 125.8(2)
O4 C24 C8 110.16(18)
C26A C25 O4 107.7(4)
C26A C25 H25A 110.2
O4 C25 H25A 110.2
C26A C25 H25B 110.2
O4 C25 H25B 110.2
H25A C25 H25B 108.5
C25 C26A H26A 109.5
C25 C26A H26B 109.5
H26A C26A H26B 109.5
C25 C26A H26C 109.5
H26A C26A H26C 109.5
H26B C26A H26C 109.5
C9 O1 C10 107.90(15)
C24 O4 C25 117.5(2)

loop_
_geom_bond_atom_site_label_1
_geom_bond_atom_site_label_2
_geom_bond_distance
C1 C2 1.380(4)
C1 C6 1.381(3)
C1 H1 0.9300
C2 C3 1.368(4)
C2 H2 0.9300
C3 C4 1.368(4)
C3 Cl1 1.733(3)
C4 C5 1.375(3)
C4 H4 0.9300
C5 C6 1.380(3)
C5 H5 0.9300
C6 C7 1.475(3)
C7 C10 1.361(3)
C7 C8 1.435(3)
C8 C9 1.368(3)
C8 C24 1.480(3)
C9 O1 1.361(2)
C9 C18 1.465(3)
C10 O1 1.378(2)
C10 C11 1.468(3)
C11 O2 1.224(3)
C11 C12 1.487(3)
C12 C13 1.383(3)
C12 C17 1.388(3)
C13 C14 1.374(3)
C13 H13 0.9300
C14 C15 1.372(4)
C14 H14 0.9300
C15 C16 1.370(4)
C15 H15 0.9300
C16 C17 1.375(4)
C16 H16 0.9300
C17 H17 0.9300
C18 C19 1.387(3)
C18 C23 1.389(3)
C19 C20 1.392(3)
C19 H19 0.9300
C20 C21 1.374(4)
C20 H20 0.9300
C21 C22 1.370(4)
C21 H21 0.9300
C22 C23 1.380(3)
C22 H22 0.9300
C23 H23 0.9300
C24 O3 1.197(3)
C24 O4 1.311(3)
C25 C26A 1.457(8)
C25 O4 1.461(3)
C25 H25A 0.9700
C25 H25B 0.9700
C26A H26A 0.9600
C26A H26B 0.9600
C26A H26C 0.9600

loop_
_geom_torsion_atom_site_label_1
_geom_torsion_atom_site_label_2
_geom_torsion_atom_site_label_3
_geom_torsion_atom_site_label_4
_geom_torsion
C6 C1 C2 C3 -0.9(4)
C1 C2 C3 C4 0.6(4)
C1 C2 C3 Cl1 179.8(2)
C2 C3 C4 C5 0.0(4)
Cl1 C3 C4 C5 -179.2(2)
C3 C4 C5 C6 -0.2(4)
C4 C5 C6 C1 -0.1(4)
C4 C5 C6 C7 177.4(2)
C2 C1 C6 C5 0.7(3)
C2 C1 C6 C7 -176.8(2)
C5 C6 C7 C10 128.3(3)
C1 C6 C7 C10 -54.3(3)
C5 C6 C7 C8 -48.9(3)
C1 C6 C7 C8 128.5(2)
C10 C7 C8 C9 -0.7(2)
C6 C7 C8 C9 177.04(19)
C10 C7 C8 C24 172.3(2)
C6 C7 C8 C24 -10.0(3)
C7 C8 C9 O1 0.7(2)
C24 C8 C9 O1 -172.07(19)
C7 C8 C9 C18 177.1(2)
C24 C8 C9 C18 4.4(4)
C8 C7 C10 O1 0.4(2)
C6 C7 C10 O1 -177.14(19)
C8 C7 C10 C11 178.5(2)
C6 C7 C10 C11 1.0(4)
C7 C10 C11 O2 -11.2(4)
O1 C10 C11 O2 166.8(2)
C7 C10 C11 C12 167.5(2)
O1 C10 C11 C12 -14.5(3)
O2 C11 C12 C13 138.0(2)
C10 C11 C12 C13 -40.6(3)
O2 C11 C12 C17 -38.2(3)
C10 C11 C12 C17 143.1(2)
C17 C12 C13 C14 0.2(3)
C11 C12 C13 C14 -176.1(2)
C12 C13 C14 C15 -1.5(4)
C13 C14 C15 C16 1.6(4)
C14 C15 C16 C17 -0.4(4)
C15 C16 C17 C12 -0.9(4)
C13 C12 C17 C16 1.0(3)
C11 C12 C17 C16 177.4(2)
O1 C9 C18 C19 -154.56(18)
C8 C9 C18 C19 29.1(4)
O1 C9 C18 C23 24.1(3)
C8 C9 C18 C23 -152.2(2)
C23 C18 C19 C20 0.8(3)
C9 C18 C19 C20 179.45(19)
C18 C19 C20 C21 -0.1(3)
C19 C20 C21 C22 -0.3(4)
C20 C21 C22 C23 0.0(4)
C21 C22 C23 C18 0.7(3)
C19 C18 C23 C22 -1.1(3)
C9 C18 C23 C22 -179.76(19)
C9 C8 C24 O3 -57.8(4)
C7 C8 C24 O3 130.7(3)
C9 C8 C24 O4 122.7(2)
C7 C8 C24 O4 -48.9(3)
C8 C9 O1 C10 -0.4(2)
C18 C9 O1 C10 -177.75(16)
C7 C10 O1 C9 0.0(2)
C11 C10 O1 C9 -178.50(17)
O3 C24 O4 C25 -5.9(4)
C8 C24 O4 C25 173.6(2)
C26A C25 O4 C24 147.1(4)
